data_2224451
loop_
_publ_author_name
'Robinson, Tony V.'
'Taylor, Dennis K.'
'Tiekink, Edward R. T.'

_publ_section_title
;
 2,3-<i>O</i>-Isopropylidene-3-<i>C</i>-phenylerythrofuranose
;
_journal_coeditor_code SJ2687
_journal_issue 12
_journal_name_full 'Acta Crystallographica Section E'
_journal_page_first o3129
_journal_paper_doi 10.1107/S160053680904848X
_journal_volume 65
_journal_year 2009
_chemical_formula_iupac 'C13 H16 O4'
_chemical_formula_moiety 'C13 H16 O4'
_chemical_formula_sum 'C13 H16 O4'
_chemical_formula_weight 236.26
_chemical_name_systematic
;
2,3-<i>O</i>-Isopropylidene-3-<i>C</i>-phenylerythrofuranose
;
_space_group_IT_number 2
_symmetry_cell_setting triclinic
_symmetry_space_group_name_Hall '-P 1'
_symmetry_space_group_name_H-M 'P -1'
_atom_sites_solution_hydrogens geom
_atom_sites_solution_primary direct
_atom_sites_solution_secondary difmap
_audit_creation_method SHELXL-97
_cell_angle_alpha 89.76(3)
_cell_angle_beta 78.72(2)
_cell_angle_gamma 73.70(2)
_cell_formula_units_Z 2
_cell_length_a 5.716(2)
_cell_length_b 9.201(4)
_cell_length_c 11.871(6)
_cell_measurement_reflns_used 2428
_cell_measurement_temperature 173(2)
_cell_measurement_theta_max 27.5
_cell_measurement_theta_min 3.5
_cell_volume 586.8(4)
_computing_cell_refinement 'CrystalClear (Rigaku/MSC, 2005)'
_computing_data_collection 'CrystalClear (Rigaku/MSC, 2005)'
_computing_data_reduction 'CrystalClear (Rigaku/MSC, 2005)'
_computing_molecular_graphics 'ORTEPII (Johnson, 1976) and DIAMOND (Brandenburg, 2006)'
_computing_publication_material 'publCIF (Westrip, 2009)'
_computing_structure_refinement 'SHELXL97 (Sheldrick, 2008)'
_computing_structure_solution 'SHELXS97 (Sheldrick, 2008)'
_diffrn_ambient_temperature 173(2)
_diffrn_measured_fraction_theta_full 0.990
_diffrn_measured_fraction_theta_max 0.990
_diffrn_measurement_device_type 'Rigaku AFC12\k/SATURN724'
_diffrn_measurement_method \w
_diffrn_radiation_monochromator graphite
_diffrn_radiation_source 'fine-focus sealed tube'
_diffrn_radiation_type MoK\a
_diffrn_radiation_wavelength 0.71070
_diffrn_reflns_av_R_equivalents 0.030
_diffrn_reflns_av_sigmaI/netI 0.022
_diffrn_reflns_limit_h_max 7
_diffrn_reflns_limit_h_min -7
_diffrn_reflns_limit_k_max 11
_diffrn_reflns_limit_k_min -10
_diffrn_reflns_limit_l_max 14
_diffrn_reflns_limit_l_min -14
_diffrn_reflns_number 14572
_diffrn_reflns_theta_full 26.5
_diffrn_reflns_theta_max 26.5
_diffrn_reflns_theta_min 1.8
_diffrn_standards_decay_% '< 1'
_diffrn_standards_interval_count 0
_diffrn_standards_number 0
_exptl_absorpt_coefficient_mu 0.099
_exptl_absorpt_correction_T_max 1.000
_exptl_absorpt_correction_T_min 0.773
_exptl_absorpt_correction_type multi-scan
_exptl_absorpt_process_details '(ABSCOR; Higashi, 1995)'
_exptl_crystal_colour pale-yellow
_exptl_crystal_density_diffrn 1.337
_exptl_crystal_density_method 'not measured'
_exptl_crystal_description prism
_exptl_crystal_F_000 252
_exptl_crystal_size_max 0.35
_exptl_crystal_size_mid 0.35
_exptl_crystal_size_min 0.10
_refine_diff_density_max 0.27
_refine_diff_density_min -0.25
_refine_ls_extinction_method none
_refine_ls_goodness_of_fit_ref 1.16
_refine_ls_hydrogen_treatment constr
_refine_ls_matrix_type full
_refine_ls_number_parameters 157
_refine_ls_number_reflns 2408
_refine_ls_number_restraints 1
_refine_ls_restrained_S_all 1.16
_refine_ls_R_factor_all 0.049
_refine_ls_R_factor_gt 0.045
_refine_ls_shift/su_max_lt 0.001
_refine_ls_shift/su_mean 0.000
_refine_ls_structure_factor_coef Fsqd
_refine_ls_weighting_details 'calc w=1/[\s^2^(Fo^2^)+(0.0929P)^2^+0.1356P] where P=(Fo^2^+2Fc^2^)/3'
_refine_ls_weighting_scheme calc
_refine_ls_wR_factor_gt 0.137
_refine_ls_wR_factor_ref 0.157
_reflns_number_gt 2361
_reflns_number_total 2408
_reflns_threshold_expression I>2\s(I)
_cod_data_source_file sj2687.cif
_cod_data_source_block I
_cod_original_cell_volume 586.9(4)
_cod_database_code 2224451
_cod_database_fobs_code 2224451

loop_
_symmetry_equiv_pos_as_xyz
'x, y, z'
'-x, -y, -z'

loop_
_atom_site_type_symbol
_atom_site_label
_atom_site_fract_x
_atom_site_fract_y
_atom_site_fract_z
_atom_site_U_iso_or_equiv
_atom_site_adp_type
_atom_site_calc_flag
_atom_site_refinement_flags
_atom_site_occupancy
_atom_site_disorder_assembly
_atom_site_disorder_group
O O1 -0.11375(18) 0.89747(11) 0.40885(9) 0.0294(3) Uani d . 1 . .
O O2 0.29860(19) 0.86868(13) 0.42473(9) 0.0335(3) Uani d D 1 . .
H H2O 0.2683 0.9394 0.4747 0.050 Uiso d D 1 . .
O O3 0.1029(2) 0.87393(12) 0.15795(9) 0.0321(3) Uani d . 1 . .
O O4 -0.09610(17) 0.69527(11) 0.20274(8) 0.0270(3) Uani d . 1 . .
C C2 0.1242(3) 0.91139(17) 0.35425(12) 0.0281(3) Uani d . 1 . .
H H2 0.1102 1.0170 0.3296 0.034 Uiso calc R 1 . .
C C3 0.2058(3) 0.79968(16) 0.25019(12) 0.0264(3) Uani d . 1 . .
H H3 0.3905 0.7548 0.2291 0.032 Uiso calc R 1 . .
C C4 0.0642(2) 0.67820(16) 0.28391(11) 0.0248(3) Uani d . 1 . .
C C5 -0.0944(3) 0.73843(16) 0.40319(12) 0.0273(3) Uani d . 1 . .
H H5A -0.2612 0.7226 0.4120 0.033 Uiso calc R 1 . .
H H5B -0.0130 0.6864 0.4645 0.033 Uiso calc R 1 . .
C C6 -0.0013(3) 0.77251(17) 0.10732(12) 0.0300(4) Uani d . 1 . .
C C41 0.2235(2) 0.51612(16) 0.28472(12) 0.0263(3) Uani d . 1 . .
C C42 0.4230(3) 0.48304(18) 0.34152(13) 0.0322(4) Uani d . 1 . .
H H42 0.4620 0.5630 0.3772 0.039 Uiso calc R 1 . .
C C43 0.5645(3) 0.33463(19) 0.34623(15) 0.0380(4) Uani d . 1 . .
H H43 0.7000 0.3135 0.3849 0.046 Uiso calc R 1 . .
C C44 0.5092(3) 0.21693(18) 0.29478(14) 0.0378(4) Uani d . 1 . .
H H44 0.6059 0.1151 0.2982 0.045 Uiso calc R 1 . .
C C45 0.3115(3) 0.24891(18) 0.23827(13) 0.0362(4) Uani d . 1 . .
H H45 0.2735 0.1686 0.2025 0.043 Uiso calc R 1 . .
C C46 0.1683(3) 0.39770(17) 0.23361(12) 0.0307(4) Uani d . 1 . .
H H46 0.0323 0.4184 0.1953 0.037 Uiso calc R 1 . .
C C61 0.1984(3) 0.6632(2) 0.02004(14) 0.0398(4) Uani d . 1 . .
H H61A 0.1252 0.5942 -0.0141 0.060 Uiso calc R 1 . .
H H61B 0.3294 0.6045 0.0582 0.060 Uiso calc R 1 . .
H H61C 0.2701 0.7202 -0.0405 0.060 Uiso calc R 1 . .
C C62 -0.2175(3) 0.8637(2) 0.05769(14) 0.0397(4) Uani d . 1 . .
H H62A -0.2898 0.7948 0.0229 0.060 Uiso calc R 1 . .
H H62B -0.1591 0.9276 -0.0011 0.060 Uiso calc R 1 . .
H H62C -0.3439 0.9279 0.1191 0.060 Uiso calc R 1 . .

loop_
_atom_site_aniso_label
_atom_site_aniso_U_11
_atom_site_aniso_U_22
_atom_site_aniso_U_33
_atom_site_aniso_U_12
_atom_site_aniso_U_13
_atom_site_aniso_U_23
O1 0.0253(5) 0.0272(6) 0.0334(6) -0.0055(4) -0.0032(4) -0.0028(4)
O2 0.0280(6) 0.0361(6) 0.0352(6) -0.0045(4) -0.0103(4) -0.0069(4)
O3 0.0409(6) 0.0306(6) 0.0301(6) -0.0151(5) -0.0124(4) 0.0082(4)
O4 0.0261(5) 0.0309(6) 0.0258(5) -0.0093(4) -0.0082(4) 0.0054(4)
C2 0.0248(7) 0.0279(7) 0.0316(7) -0.0071(5) -0.0062(5) 0.0009(6)
C3 0.0258(7) 0.0266(7) 0.0272(7) -0.0083(5) -0.0051(5) 0.0028(5)
C4 0.0236(7) 0.0282(8) 0.0237(7) -0.0080(5) -0.0066(5) 0.0025(5)
C5 0.0258(7) 0.0279(8) 0.0274(7) -0.0071(5) -0.0042(5) 0.0014(5)
C6 0.0343(8) 0.0326(8) 0.0258(7) -0.0128(6) -0.0079(6) 0.0056(6)
C41 0.0265(7) 0.0271(8) 0.0243(6) -0.0075(6) -0.0030(5) 0.0025(5)
C42 0.0308(8) 0.0308(8) 0.0358(8) -0.0077(6) -0.0105(6) 0.0022(6)
C43 0.0332(8) 0.0367(9) 0.0420(9) -0.0038(6) -0.0114(7) 0.0070(7)
C44 0.0419(9) 0.0275(8) 0.0365(8) -0.0006(6) -0.0037(7) 0.0053(6)
C45 0.0479(9) 0.0276(8) 0.0325(8) -0.0108(7) -0.0065(7) 0.0011(6)
C46 0.0347(8) 0.0304(8) 0.0283(7) -0.0102(6) -0.0080(6) 0.0031(6)
C61 0.0430(9) 0.0468(10) 0.0281(8) -0.0141(7) -0.0015(6) -0.0018(7)
C62 0.0437(9) 0.0442(10) 0.0355(8) -0.0130(7) -0.0176(7) 0.0125(7)

loop_
_atom_type_symbol
_atom_type_description
_atom_type_scat_dispersion_real
_atom_type_scat_dispersion_imag
_atom_type_scat_source
C C 0.0033 0.0016 'International Tables Vol C Tables 4.2.6.8 and 6.1.1.4'
H H 0.0000 0.0000 'International Tables Vol C Tables 4.2.6.8 and 6.1.1.4'
O O 0.0106 0.0060 'International Tables Vol C Tables 4.2.6.8 and 6.1.1.4'

loop_
_geom_angle_atom_site_label_1
_geom_angle_atom_site_label_2
_geom_angle_atom_site_label_3
_geom_angle_site_symmetry_1
_geom_angle_site_symmetry_3
_geom_angle
_geom_angle_publ_flag
C2 O1 C5 . . 106.30(11) ?
C2 O2 H2O . . 107.7 ?
C6 O3 C3 . . 107.42(11) ?
C6 O4 C4 . . 108.29(10) ?
O2 C2 O1 . . 111.99(12) ?
O2 C2 C3 . . 108.35(12) ?
O1 C2 C3 . . 104.47(11) ?
O2 C2 H2 . . 110.6 ?
O1 C2 H2 . . 110.6 ?
C3 C2 H2 . . 110.6 ?
O3 C3 C2 . . 108.22(12) ?
O3 C3 C4 . . 104.64(11) ?
C2 C3 C4 . . 104.60(11) ?
O3 C3 H3 . . 112.9 ?
C2 C3 H3 . . 112.9 ?
C4 C3 H3 . . 112.9 ?
O4 C4 C41 . . 112.22(11) ?
O4 C4 C5 . . 108.90(11) ?
C41 C4 C5 . . 112.12(12) ?
O4 C4 C3 . . 103.36(10) ?
C41 C4 C3 . . 116.44(11) ?
C5 C4 C3 . . 102.99(11) ?
O1 C5 C4 . . 105.33(11) ?
O1 C5 H5A . . 110.7 ?
C4 C5 H5A . . 110.7 ?
O1 C5 H5B . . 110.7 ?
C4 C5 H5B . . 110.7 ?
H5A C5 H5B . . 108.8 ?
O3 C6 O4 . . 104.00(11) ?
O3 C6 C62 . . 109.07(13) ?
O4 C6 C62 . . 108.34(12) ?
O3 C6 C61 . . 110.10(13) ?
O4 C6 C61 . . 111.43(13) ?
C62 C6 C61 . . 113.45(14) ?
C46 C41 C42 . . 118.91(14) ?
C46 C41 C4 . . 120.93(13) ?
C42 C41 C4 . . 120.10(13) ?
C43 C42 C41 . . 120.58(15) ?
C43 C42 H42 . . 119.7 ?
C41 C42 H42 . . 119.7 ?
C44 C43 C42 . . 120.26(15) ?
C44 C43 H43 . . 119.9 ?
C42 C43 H43 . . 119.9 ?
C43 C44 C45 . . 119.46(15) ?
C43 C44 H44 . . 120.3 ?
C45 C44 H44 . . 120.3 ?
C46 C45 C44 . . 120.51(15) ?
C46 C45 H45 . . 119.7 ?
C44 C45 H45 . . 119.7 ?
C45 C46 C41 . . 120.27(14) ?
C45 C46 H46 . . 119.9 ?
C41 C46 H46 . . 119.9 ?
C6 C61 H61A . . 109.5 ?
C6 C61 H61B . . 109.5 ?
H61A C61 H61B . . 109.5 ?
C6 C61 H61C . . 109.5 ?
H61A C61 H61C . . 109.5 ?
H61B C61 H61C . . 109.5 ?
C6 C62 H62A . . 109.5 ?
C6 C62 H62B . . 109.5 ?
H62A C62 H62B . . 109.5 ?
C6 C62 H62C . . 109.5 ?
H62A C62 H62C . . 109.5 ?
H62B C62 H62C . . 109.5 ?

loop_
_geom_bond_atom_site_label_1
_geom_bond_atom_site_label_2
_geom_bond_site_symmetry_2
_geom_bond_distance
_geom_bond_publ_flag
O1 C2 . 1.4278(18) ?
O1 C5 . 1.4370(19) ?
O2 C2 . 1.3972(17) ?
O2 H2O . 0.8400 ?
O3 C6 . 1.4295(18) ?
O3 C3 . 1.4254(17) ?
O4 C6 . 1.4323(18) ?
O4 C4 . 1.4339(16) ?
C2 C3 . 1.522(2) ?
C2 H2 . 1.0000 ?
C3 C4 . 1.563(2) ?
C3 H3 . 1.0000 ?
C4 C41 . 1.515(2) ?
C4 C5 . 1.535(2) ?
C5 H5A . 0.9900 ?
C5 H5B . 0.9900 ?
C6 C62 . 1.509(2) ?
C6 C61 . 1.513(2) ?
C41 C46 . 1.388(2) ?
C41 C42 . 1.397(2) ?
C42 C43 . 1.385(2) ?
C42 H42 . 0.9500 ?
C43 C44 . 1.385(3) ?
C43 H43 . 0.9500 ?
C44 C45 . 1.386(2) ?
C44 H44 . 0.9500 ?
C45 C46 . 1.391(2) ?
C45 H45 . 0.9500 ?
C46 H46 . 0.9500 ?
C61 H61A . 0.9800 ?
C61 H61B . 0.9800 ?
C61 H61C . 0.9800 ?
C62 H62A . 0.9800 ?
C62 H62B . 0.9800 ?
C62 H62C . 0.9800 ?

loop_
_geom_hbond_atom_site_label_D
_geom_hbond_atom_site_label_H
_geom_hbond_atom_site_label_A
_geom_hbond_site_symmetry_A
_geom_hbond_distance_DH
_geom_hbond_distance_HA
_geom_hbond_distance_DA
_geom_hbond_angle_DHA
_geom_hbond_publ_flag
O2 H2o O1 2_576 0.84 1.93 2.755(2) 166 y
C5 H5a O2 1_455 0.99 2.47 3.296(3) 140 y

loop_
_geom_torsion_atom_site_label_1
_geom_torsion_atom_site_label_2
_geom_torsion_atom_site_label_3
_geom_torsion_atom_site_label_4
_geom_torsion_site_symmetry_1
_geom_torsion_site_symmetry_2
_geom_torsion_site_symmetry_3
_geom_torsion_site_symmetry_4
_geom_torsion
_geom_torsion_publ_flag
C5 O1 C2 O2 . . . . -76.45(14) ?
C5 O1 C2 C3 . . . . 40.60(13) ?
C6 O3 C3 C2 . . . . -133.84(12) ?
C6 O3 C3 C4 . . . . -22.73(13) ?
O2 C2 C3 O3 . . . . -154.79(11) ?
O1 C2 C3 O3 . . . . 85.67(13) ?
O2 C2 C3 C4 . . . . 94.07(13) ?
O1 C2 C3 C4 . . . . -25.47(13) ?
C6 O4 C4 C41 . . . . -107.03(13) ?
C6 O4 C4 C5 . . . . 128.23(12) ?
C6 O4 C4 C3 . . . . 19.23(13) ?
O3 C3 C4 O4 . . . . 2.14(13) ?
C2 C3 C4 O4 . . . . 115.84(12) ?
O3 C3 C4 C41 . . . . 125.66(12) ?
C2 C3 C4 C41 . . . . -120.64(13) ?
O3 C3 C4 C5 . . . . -111.22(12) ?
C2 C3 C4 C5 . . . . 2.48(13) ?
C2 O1 C5 C4 . . . . -39.18(13) ?
O4 C4 C5 O1 . . . . -88.03(13) ?
C41 C4 C5 O1 . . . . 147.17(11) ?
C3 C4 C5 O1 . . . . 21.22(13) ?
C3 O3 C6 O4 . . . . 34.96(14) ?
C3 O3 C6 C62 . . . . 150.39(12) ?
C3 O3 C6 C61 . . . . -84.52(14) ?
C4 O4 C6 O3 . . . . -33.70(14) ?
C4 O4 C6 C62 . . . . -149.65(13) ?
C4 O4 C6 C61 . . . . 84.87(14) ?
O4 C4 C41 C46 . . . . -14.92(18) ?
C5 C4 C41 C46 . . . . 108.02(15) ?
C3 C4 C41 C46 . . . . -133.74(14) ?
O4 C4 C41 C42 . . . . 167.76(12) ?
C5 C4 C41 C42 . . . . -69.29(16) ?
C3 C4 C41 C42 . . . . 48.95(18) ?
C46 C41 C42 C43 . . . . 0.4(2) ?
C4 C41 C42 C43 . . . . 177.73(13) ?
C41 C42 C43 C44 . . . . -0.2(2) ?
C42 C43 C44 C45 . . . . 0.2(2) ?
C43 C44 C45 C46 . . . . -0.4(2) ?
C44 C45 C46 C41 . . . . 0.6(2) ?
C42 C41 C46 C45 . . . . -0.6(2) ?
C4 C41 C46 C45 . . . . -177.92(13) ?
